data_2221567
loop_
_publ_author_name
'Rofouei, Mohammad Kazem'
'Melardi, Mohammad Reza'
'Salemi, Yasaman'
'Kazemi, Saba Razi'

_publ_section_title
;
 1,3-Bis(2-ethoxyphenyl)triazene
;
_journal_coeditor_code ZL2178
_journal_issue 4
_journal_name_full 'Acta Crystallographica Section E'
_journal_page_first o719
_journal_paper_doi 10.1107/S1600536809008034
_journal_volume 65
_journal_year 2009
_chemical_formula_iupac 'C16 H19 N3 O2'
_chemical_formula_moiety 'C16 H19 N3 O2'
_chemical_formula_sum 'C16 H19 N3 O2'
_chemical_formula_weight 285.34
_chemical_name_systematic
;
1,3-Bis(2-ethoxyphenyl)triazene
;
_space_group_IT_number 2
_symmetry_cell_setting triclinic
_symmetry_space_group_name_Hall '-P 1'
_symmetry_space_group_name_H-M 'P -1'
_atom_sites_solution_hydrogens mixed
_atom_sites_solution_primary direct
_atom_sites_solution_secondary difmap
_audit_creation_method SHELXL-97
_cell_angle_alpha 106.467(5)
_cell_angle_beta 98.598(5)
_cell_angle_gamma 116.512(5)
_cell_formula_units_Z 4
_cell_length_a 11.3971(7)
_cell_length_b 11.8696(7)
_cell_length_c 14.0627(9)
_cell_measurement_reflns_used 887
_cell_measurement_temperature 120(2)
_cell_measurement_theta_max 30
_cell_measurement_theta_min 3
_cell_volume 1545.7(2)
_computing_cell_refinement 'SAINT-Plus (Bruker, 1998)'
_computing_data_collection 'SMART (Bruker, 1998)'
_computing_data_reduction 'SAINT-Plus (Bruker, 1998)'
_computing_molecular_graphics 'SHELXTL (Sheldrick, 2008)'
_computing_publication_material 'SHELXTL (Sheldrick, 2008)'
_computing_structure_refinement 'SHELXTL (Sheldrick, 2008)'
_computing_structure_solution 'SHELXTL (Sheldrick, 2008)'
_diffrn_ambient_temperature 120(2)
_diffrn_measured_fraction_theta_full 0.995
_diffrn_measured_fraction_theta_max 0.995
_diffrn_measurement_device_type 'Bruker SMART 1000 CCD area-detector'
_diffrn_measurement_method '\f and \w'
_diffrn_radiation_monochromator graphite
_diffrn_radiation_source 'fine-focus sealed tube'
_diffrn_radiation_type MoK\a
_diffrn_radiation_wavelength 0.71073
_diffrn_reflns_av_R_equivalents 0.0307
_diffrn_reflns_av_sigmaI/netI 0.0554
_diffrn_reflns_limit_h_max 15
_diffrn_reflns_limit_h_min -15
_diffrn_reflns_limit_k_max 16
_diffrn_reflns_limit_k_min -16
_diffrn_reflns_limit_l_max 19
_diffrn_reflns_limit_l_min -19
_diffrn_reflns_number 17109
_diffrn_reflns_theta_full 29.00
_diffrn_reflns_theta_max 29.00
_diffrn_reflns_theta_min 1.59
_exptl_absorpt_coefficient_mu 0.083
_exptl_absorpt_correction_T_max 0.982
_exptl_absorpt_correction_T_min 0.973
_exptl_absorpt_correction_type multi-scan
_exptl_absorpt_process_details '(SADABS; Bruker, 1998)'
_exptl_crystal_colour orange
_exptl_crystal_density_diffrn 1.226
_exptl_crystal_density_method 'not measured'
_exptl_crystal_description prism
_exptl_crystal_F_000 608
_exptl_crystal_size_max 0.30
_exptl_crystal_size_mid 0.20
_exptl_crystal_size_min 0.15
_refine_diff_density_max 0.340
_refine_diff_density_min -0.306
_refine_ls_extinction_method none
_refine_ls_goodness_of_fit_ref 1.000
_refine_ls_hydrogen_treatment constr
_refine_ls_matrix_type full
_refine_ls_number_parameters 383
_refine_ls_number_reflns 8181
_refine_ls_number_restraints 0
_refine_ls_restrained_S_all 1.000
_refine_ls_R_factor_all 0.0898
_refine_ls_R_factor_gt 0.0576
_refine_ls_shift/su_max 0.000
_refine_ls_shift/su_mean 0.000
_refine_ls_structure_factor_coef Fsqd
_refine_ls_weighting_details 'calc w=1/[\s^2^(Fo^2^)+(0.0517P)^2^+0.497P] where P=(Fo^2^+2Fc^2^)/3'
_refine_ls_weighting_scheme calc
_refine_ls_wR_factor_gt 0.1257
_refine_ls_wR_factor_ref 0.1384
_reflns_number_gt 4988
_reflns_number_total 8181
_reflns_threshold_expression I>2\s(I)
_cod_data_source_file zl2178.cif
_cod_data_source_block I
_cod_database_code 2221567
_cod_database_fobs_code 2221567

loop_
_symmetry_equiv_pos_as_xyz
'x, y, z'
'-x, -y, -z'

loop_
_atom_site_type_symbol
_atom_site_label
_atom_site_fract_x
_atom_site_fract_y
_atom_site_fract_z
_atom_site_U_iso_or_equiv
_atom_site_adp_type
_atom_site_calc_flag
_atom_site_refinement_flags
_atom_site_occupancy
_atom_site_disorder_assembly
_atom_site_disorder_group
N N1 0.65754(14) 0.89887(15) 0.26280(11) 0.0273(3) Uani d . 1 . .
H H1N 0.6187 0.8521 0.3017 0.033 Uiso d R 1 . .
N N2 0.57346(14) 0.91539(14) 0.20038(10) 0.0247(3) Uani d . 1 . .
N N3 0.44508(14) 0.83193(14) 0.18591(11) 0.0253(3) Uani d . 1 . .
O O1 0.81959(12) 0.82358(12) 0.34265(9) 0.0309(3) Uani d . 1 . .
O O2 0.17841(12) 0.66700(12) 0.14955(9) 0.0308(3) Uani d . 1 . .
C C1 0.80038(16) 0.98331(17) 0.28546(12) 0.0244(4) Uani d . 1 . .
C C2 0.88658(17) 0.94198(17) 0.32698(13) 0.0256(4) Uani d . 1 . .
C C3 1.02882(17) 1.01982(18) 0.34861(14) 0.0304(4) Uani d . 1 . .
H H3A 1.0873 0.9918 0.3765 0.036 Uiso calc R 1 . .
C C4 1.08542(18) 1.13829(18) 0.32955(14) 0.0323(4) Uani d . 1 . .
H H4A 1.1827 1.1913 0.3445 0.039 Uiso calc R 1 . .
C C5 1.00087(18) 1.17975(18) 0.28886(14) 0.0317(4) Uani d . 1 . .
H H5A 1.0401 1.2610 0.2758 0.038 Uiso calc R 1 . .
C C6 0.85879(17) 1.10262(17) 0.26714(13) 0.0277(4) Uani d . 1 . .
H H6A 0.8010 1.1315 0.2396 0.033 Uiso calc R 1 . .
C C7 0.90069(18) 0.77429(18) 0.38370(14) 0.0314(4) Uani d . 1 . .
H H7A 0.9703 0.8444 0.4523 0.038 Uiso calc R 1 . .
H H7B 0.9498 0.7535 0.3353 0.038 Uiso calc R 1 . .
C C8 0.8034(2) 0.6466(2) 0.39582(15) 0.0386(5) Uani d . 1 . .
H H8A 0.8561 0.6107 0.4247 0.058 Uiso calc R 1 . .
H H8B 0.7358 0.5775 0.3273 0.058 Uiso calc R 1 . .
H H8C 0.7548 0.6682 0.4434 0.058 Uiso calc R 1 . .
C C9 0.35033(16) 0.84446(16) 0.11871(12) 0.0217(3) Uani d . 1 . .
C C10 0.20907(17) 0.75634(16) 0.10018(13) 0.0244(3) Uani d . 1 . .
C C11 0.10996(17) 0.76308(17) 0.03477(13) 0.0278(4) Uani d . 1 . .
H H11A 0.0143 0.7043 0.0226 0.033 Uiso calc R 1 . .
C C12 0.15150(18) 0.85612(18) -0.01262(14) 0.0294(4) Uani d . 1 . .
H H12A 0.0837 0.8594 -0.0582 0.035 Uiso calc R 1 . .
C C13 0.29049(18) 0.94394(17) 0.00583(13) 0.0279(4) Uani d . 1 . .
H H13A 0.3180 1.0074 -0.0268 0.034 Uiso calc R 1 . .
C C14 0.38903(17) 0.93889(17) 0.07190(12) 0.0245(3) Uani d . 1 . .
H H14A 0.4845 1.0006 0.0857 0.029 Uiso calc R 1 . .
C C15 0.03901(18) 0.59545(18) 0.14986(14) 0.0310(4) Uani d . 1 . .
H H15A -0.0245 0.5332 0.0776 0.037 Uiso calc R 1 . .
H H15B 0.0101 0.6613 0.1796 0.037 Uiso calc R 1 . .
C C16 0.0351(2) 0.5146(2) 0.21591(15) 0.0396(5) Uani d . 1 . .
H H16A -0.0596 0.4627 0.2168 0.059 Uiso calc R 1 . .
H H16B 0.0970 0.5775 0.2876 0.059 Uiso calc R 1 . .
H H16C 0.0656 0.4511 0.1864 0.059 Uiso calc R 1 . .
N N4 0.50110(14) 0.71697(14) 0.36671(10) 0.0249(3) Uani d . 1 . .
N N5 0.42582(13) 0.58882(14) 0.30543(10) 0.0230(3) Uani d . 1 . .
N N6 0.39770(14) 0.57030(13) 0.20569(10) 0.0246(3) Uani d . 1 . .
H H6N 0.4166 0.6468 0.1933 0.030 Uiso d R 1 . .
O O3 0.65249(12) 0.97589(11) 0.49894(9) 0.0283(3) Uani d . 1 . .
O O4 0.36188(12) 0.53622(11) 0.00756(8) 0.0262(3) Uani d . 1 . .
C C17 0.52863(16) 0.74425(16) 0.47504(12) 0.0220(3) Uani d . 1 . .
C C18 0.60555(16) 0.88364(17) 0.54400(13) 0.0238(3) Uani d . 1 . .
C C19 0.62867(17) 0.91875(18) 0.65110(13) 0.0277(4) Uani d . 1 . .
H H19A 0.6786 1.0125 0.6978 0.033 Uiso calc R 1 . .
C C20 0.57898(18) 0.81711(19) 0.68985(13) 0.0305(4) Uani d . 1 . .
H H20A 0.5950 0.8417 0.7630 0.037 Uiso calc R 1 . .
C C21 0.50605(18) 0.67988(19) 0.62246(13) 0.0303(4) Uani d . 1 . .
H H21A 0.4743 0.6106 0.6494 0.036 Uiso calc R 1 . .
C C22 0.47978(17) 0.64436(17) 0.51545(13) 0.0261(4) Uani d . 1 . .
H H22A 0.4276 0.5503 0.4692 0.031 Uiso calc R 1 . .
C C23 0.70481(18) 1.11735(17) 0.56228(13) 0.0290(4) Uani d . 1 . .
H H23A 0.7870 1.1528 0.6224 0.035 Uiso calc R 1 . .
H H23B 0.6332 1.1272 0.5895 0.035 Uiso calc R 1 . .
C C24 0.74328(19) 1.19540(18) 0.49298(14) 0.0328(4) Uani d . 1 . .
H H24A 0.7725 1.2913 0.5318 0.049 Uiso calc R 1 . .
H H24B 0.6629 1.1546 0.4309 0.049 Uiso calc R 1 . .
H H24C 0.8194 1.1910 0.4713 0.049 Uiso calc R 1 . .
C C25 0.31797(16) 0.43556(16) 0.12976(12) 0.0217(3) Uani d . 1 . .
C C26 0.30226(16) 0.41821(16) 0.02469(12) 0.0222(3) Uani d . 1 . .
C C27 0.22978(17) 0.28660(17) -0.05366(13) 0.0251(4) Uani d . 1 . .
H H27A 0.2193 0.2742 -0.1248 0.030 Uiso calc R 1 . .
C C28 0.17266(17) 0.17315(17) -0.02762(13) 0.0274(4) Uani d . 1 . .
H H28A 0.1229 0.0834 -0.0813 0.033 Uiso calc R 1 . .
C C29 0.18774(17) 0.19007(17) 0.07571(13) 0.0269(4) Uani d . 1 . .
H H29A 0.1484 0.1122 0.0929 0.032 Uiso calc R 1 . .
C C30 0.26063(16) 0.32121(17) 0.15456(13) 0.0243(3) Uani d . 1 . .
H H30A 0.2713 0.3328 0.2256 0.029 Uiso calc R 1 . .
C C31 0.35336(17) 0.52266(17) -0.09816(12) 0.0250(4) Uani d . 1 . .
H H31A 0.2552 0.4705 -0.1429 0.030 Uiso calc R 1 . .
H H31B 0.3990 0.4729 -0.1264 0.030 Uiso calc R 1 . .
C C32 0.42454(19) 0.66412(18) -0.09738(14) 0.0319(4) Uani d . 1 . .
H H32A 0.4228 0.6579 -0.1686 0.048 Uiso calc R 1 . .
H H32B 0.5208 0.7156 -0.0514 0.048 Uiso calc R 1 . .
H H32C 0.3765 0.7112 -0.0716 0.048 Uiso calc R 1 . .

loop_
_atom_site_aniso_label
_atom_site_aniso_U_11
_atom_site_aniso_U_22
_atom_site_aniso_U_33
_atom_site_aniso_U_12
_atom_site_aniso_U_13
_atom_site_aniso_U_23
N1 0.0217(7) 0.0325(8) 0.0272(7) 0.0116(6) 0.0069(6) 0.0158(6)
N2 0.0240(7) 0.0241(7) 0.0238(7) 0.0121(6) 0.0067(6) 0.0079(6)
N3 0.0201(7) 0.0265(7) 0.0267(7) 0.0104(6) 0.0061(6) 0.0106(6)
O1 0.0236(6) 0.0315(7) 0.0372(7) 0.0129(5) 0.0067(5) 0.0170(6)
O2 0.0227(6) 0.0320(7) 0.0383(7) 0.0114(5) 0.0107(5) 0.0189(6)
C1 0.0208(8) 0.0277(9) 0.0197(8) 0.0104(7) 0.0064(6) 0.0066(7)
C2 0.0225(8) 0.0259(9) 0.0239(8) 0.0106(7) 0.0073(7) 0.0073(7)
C3 0.0232(9) 0.0350(10) 0.0314(9) 0.0156(8) 0.0068(7) 0.0109(8)
C4 0.0202(8) 0.0325(10) 0.0338(10) 0.0071(8) 0.0093(7) 0.0098(8)
C5 0.0274(9) 0.0282(9) 0.0328(10) 0.0090(8) 0.0112(8) 0.0116(8)
C6 0.0255(9) 0.0286(9) 0.0277(9) 0.0128(8) 0.0085(7) 0.0112(7)
C7 0.0317(10) 0.0348(10) 0.0280(9) 0.0203(8) 0.0061(8) 0.0095(8)
C8 0.0453(12) 0.0378(11) 0.0335(10) 0.0230(10) 0.0090(9) 0.0147(9)
C9 0.0214(8) 0.0211(8) 0.0214(8) 0.0116(7) 0.0063(6) 0.0059(6)
C10 0.0241(8) 0.0226(8) 0.0260(8) 0.0116(7) 0.0100(7) 0.0086(7)
C11 0.0212(8) 0.0252(9) 0.0325(9) 0.0112(7) 0.0062(7) 0.0080(7)
C12 0.0273(9) 0.0314(10) 0.0327(9) 0.0193(8) 0.0057(7) 0.0118(8)
C13 0.0297(9) 0.0267(9) 0.0303(9) 0.0162(8) 0.0100(7) 0.0121(7)
C14 0.0219(8) 0.0234(8) 0.0270(9) 0.0112(7) 0.0087(7) 0.0087(7)
C15 0.0246(9) 0.0292(9) 0.0327(10) 0.0101(8) 0.0117(7) 0.0088(8)
C16 0.0380(11) 0.0346(11) 0.0339(10) 0.0085(9) 0.0141(9) 0.0132(9)
N4 0.0262(7) 0.0235(7) 0.0200(7) 0.0110(6) 0.0065(6) 0.0056(6)
N5 0.0222(7) 0.0240(7) 0.0226(7) 0.0124(6) 0.0073(6) 0.0080(6)
N6 0.0311(8) 0.0194(7) 0.0207(7) 0.0117(6) 0.0068(6) 0.0074(6)
O3 0.0328(7) 0.0205(6) 0.0257(6) 0.0112(5) 0.0091(5) 0.0055(5)
O4 0.0327(7) 0.0221(6) 0.0201(6) 0.0118(5) 0.0081(5) 0.0074(5)
C17 0.0213(8) 0.0255(8) 0.0215(8) 0.0145(7) 0.0068(6) 0.0081(7)
C18 0.0220(8) 0.0262(9) 0.0252(8) 0.0139(7) 0.0089(7) 0.0095(7)
C19 0.0259(9) 0.0292(9) 0.0231(8) 0.0140(8) 0.0062(7) 0.0049(7)
C20 0.0320(10) 0.0398(11) 0.0214(8) 0.0206(9) 0.0089(7) 0.0108(8)
C21 0.0332(10) 0.0340(10) 0.0288(9) 0.0190(8) 0.0120(8) 0.0155(8)
C22 0.0274(9) 0.0252(9) 0.0248(8) 0.0137(7) 0.0084(7) 0.0085(7)
C23 0.0275(9) 0.0235(9) 0.0289(9) 0.0131(7) 0.0046(7) 0.0034(7)
C24 0.0338(10) 0.0253(9) 0.0356(10) 0.0151(8) 0.0087(8) 0.0088(8)
C25 0.0196(8) 0.0198(8) 0.0234(8) 0.0105(7) 0.0057(6) 0.0055(6)
C26 0.0192(8) 0.0208(8) 0.0255(8) 0.0102(7) 0.0065(6) 0.0082(7)
C27 0.0240(8) 0.0261(9) 0.0217(8) 0.0128(7) 0.0055(7) 0.0059(7)
C28 0.0239(9) 0.0205(8) 0.0301(9) 0.0105(7) 0.0056(7) 0.0031(7)
C29 0.0221(8) 0.0215(8) 0.0351(10) 0.0097(7) 0.0101(7) 0.0106(7)
C30 0.0229(8) 0.0277(9) 0.0237(8) 0.0135(7) 0.0089(7) 0.0104(7)
C31 0.0245(8) 0.0277(9) 0.0203(8) 0.0124(7) 0.0077(7) 0.0078(7)
C32 0.0373(10) 0.0334(10) 0.0275(9) 0.0181(8) 0.0142(8) 0.0133(8)

loop_
_atom_type_symbol
_atom_type_description
_atom_type_scat_dispersion_real
_atom_type_scat_dispersion_imag
_atom_type_scat_source
C C 0.0033 0.0016 'International Tables Vol C Tables 4.2.6.8 and 6.1.1.4'
H H 0.0000 0.0000 'International Tables Vol C Tables 4.2.6.8 and 6.1.1.4'
N N 0.0061 0.0033 'International Tables Vol C Tables 4.2.6.8 and 6.1.1.4'
O O 0.0106 0.0060 'International Tables Vol C Tables 4.2.6.8 and 6.1.1.4'

loop_
_geom_angle_atom_site_label_1
_geom_angle_atom_site_label_2
_geom_angle_atom_site_label_3
_geom_angle_site_symmetry_1
_geom_angle_site_symmetry_3
_geom_angle
_geom_angle_publ_flag
N2 N1 C1 . . 117.93(14) ?
N2 N1 H1N . . 115.2 ?
C1 N1 H1N . . 124.3 ?
N3 N2 N1 . . 111.87(13) ?
N2 N3 C9 . . 114.20(13) ?
C2 O1 C7 . . 118.23(13) ?
C10 O2 C15 . . 117.52(13) ?
C6 C1 N1 . . 123.34(15) ?
C6 C1 C2 . . 119.40(15) ?
N1 C1 C2 . . 117.25(15) ?
O1 C2 C3 . . 125.06(15) ?
O1 C2 C1 . . 115.10(14) ?
C3 C2 C1 . . 119.84(15) ?
C4 C3 C2 . . 120.06(16) ?
C4 C3 H3A . . 120.0 ?
C2 C3 H3A . . 120.0 ?
C5 C4 C3 . . 120.33(16) ?
C5 C4 H4A . . 119.8 ?
C3 C4 H4A . . 119.8 ?
C4 C5 C6 . . 119.94(16) ?
C4 C5 H5A . . 120.0 ?
C6 C5 H5A . . 120.0 ?
C5 C6 C1 . . 120.43(16) ?
C5 C6 H6A . . 119.8 ?
C1 C6 H6A . . 119.8 ?
O1 C7 C8 . . 107.45(15) ?
O1 C7 H7A . . 110.2 ?
C8 C7 H7A . . 110.2 ?
O1 C7 H7B . . 110.2 ?
C8 C7 H7B . . 110.2 ?
H7A C7 H7B . . 108.5 ?
C7 C8 H8A . . 109.5 ?
C7 C8 H8B . . 109.5 ?
H8A C8 H8B . . 109.5 ?
C7 C8 H8C . . 109.5 ?
H8A C8 H8C . . 109.5 ?
H8B C8 H8C . . 109.5 ?
C14 C9 C10 . . 119.11(14) ?
C14 C9 N3 . . 124.14(14) ?
C10 C9 N3 . . 116.74(14) ?
O2 C10 C11 . . 124.14(15) ?
O2 C10 C9 . . 116.04(14) ?
C11 C10 C9 . . 119.82(15) ?
C12 C11 C10 . . 119.79(15) ?
C12 C11 H11A . . 120.1 ?
C10 C11 H11A . . 120.1 ?
C13 C12 C11 . . 120.73(16) ?
C13 C12 H12A . . 119.6 ?
C11 C12 H12A . . 119.6 ?
C14 C13 C12 . . 119.60(16) ?
C14 C13 H13A . . 120.2 ?
C12 C13 H13A . . 120.2 ?
C13 C14 C9 . . 120.92(15) ?
C13 C14 H14A . . 119.5 ?
C9 C14 H14A . . 119.5 ?
O2 C15 C16 . . 107.22(15) ?
O2 C15 H15A . . 110.3 ?
C16 C15 H15A . . 110.3 ?
O2 C15 H15B . . 110.3 ?
C16 C15 H15B . . 110.3 ?
H15A C15 H15B . . 108.5 ?
C15 C16 H16A . . 109.5 ?
C15 C16 H16B . . 109.5 ?
H16A C16 H16B . . 109.5 ?
C15 C16 H16C . . 109.5 ?
H16A C16 H16C . . 109.5 ?
H16B C16 H16C . . 109.5 ?
N5 N4 C17 . . 114.76(13) ?
N4 N5 N6 . . 111.94(13) ?
N5 N6 C25 . . 118.29(13) ?
N5 N6 H6N . . 115.3 ?
C25 N6 H6N . . 125.1 ?
C18 O3 C23 . . 117.69(13) ?
C26 O4 C31 . . 117.43(12) ?
C22 C17 C18 . . 119.30(15) ?
C22 C17 N4 . . 124.46(15) ?
C18 C17 N4 . . 116.16(14) ?
O3 C18 C19 . . 124.44(15) ?
O3 C18 C17 . . 116.05(14) ?
C19 C18 C17 . . 119.51(15) ?
C20 C19 C18 . . 120.20(16) ?
C20 C19 H19A . . 119.9 ?
C18 C19 H19A . . 119.9 ?
C21 C20 C19 . . 120.42(16) ?
C21 C20 H20A . . 119.8 ?
C19 C20 H20A . . 119.8 ?
C20 C21 C22 . . 119.60(16) ?
C20 C21 H21A . . 120.2 ?
C22 C21 H21A . . 120.2 ?
C21 C22 C17 . . 120.93(16) ?
C21 C22 H22A . . 119.5 ?
C17 C22 H22A . . 119.5 ?
O3 C23 C24 . . 106.93(14) ?
O3 C23 H23A . . 110.3 ?
C24 C23 H23A . . 110.3 ?
O3 C23 H23B . . 110.3 ?
C24 C23 H23B . . 110.3 ?
H23A C23 H23B . . 108.6 ?
C23 C24 H24A . . 109.5 ?
C23 C24 H24B . . 109.5 ?
H24A C24 H24B . . 109.5 ?
C23 C24 H24C . . 109.5 ?
H24A C24 H24C . . 109.5 ?
H24B C24 H24C . . 109.5 ?
C30 C25 N6 . . 123.08(14) ?
C30 C25 C26 . . 119.77(14) ?
N6 C25 C26 . . 117.08(14) ?
O4 C26 C27 . . 124.58(14) ?
O4 C26 C25 . . 115.80(14) ?
C27 C26 C25 . . 119.62(14) ?
C26 C27 C28 . . 119.93(15) ?
C26 C27 H27A . . 120.0 ?
C28 C27 H27A . . 120.0 ?
C29 C28 C27 . . 120.51(15) ?
C29 C28 H28A . . 119.7 ?
C27 C28 H28A . . 119.7 ?
C28 C29 C30 . . 119.94(15) ?
C28 C29 H29A . . 120.0 ?
C30 C29 H29A . . 120.0 ?
C29 C30 C25 . . 120.22(15) ?
C29 C30 H30A . . 119.9 ?
C25 C30 H30A . . 119.9 ?
O4 C31 C32 . . 107.73(13) ?
O4 C31 H31A . . 110.2 ?
C32 C31 H31A . . 110.2 ?
O4 C31 H31B . . 110.2 ?
C32 C31 H31B . . 110.2 ?
H31A C31 H31B . . 108.5 ?
C31 C32 H32A . . 109.5 ?
C31 C32 H32B . . 109.5 ?
H32A C32 H32B . . 109.5 ?
C31 C32 H32C . . 109.5 ?
H32A C32 H32C . . 109.5 ?
H32B C32 H32C . . 109.5 ?

loop_
_geom_bond_atom_site_label_1
_geom_bond_atom_site_label_2
_geom_bond_site_symmetry_2
_geom_bond_distance
_geom_bond_publ_flag
N1 N2 . 1.3196(18) ?
N1 C1 . 1.401(2) ?
N1 H1N . 0.9100 ?
N2 N3 . 1.2909(18) ?
N3 C9 . 1.414(2) ?
O1 C2 . 1.369(2) ?
O1 C7 . 1.430(2) ?
O2 C10 . 1.3739(19) ?
O2 C15 . 1.430(2) ?
C1 C6 . 1.390(2) ?
C1 C2 . 1.403(2) ?
C2 C3 . 1.389(2) ?
C3 C4 . 1.386(2) ?
C3 H3A . 0.9500 ?
C4 C5 . 1.384(3) ?
C4 H4A . 0.9500 ?
C5 C6 . 1.387(2) ?
C5 H5A . 0.9500 ?
C6 H6A . 0.9500 ?
C7 C8 . 1.503(3) ?
C7 H7A . 0.9900 ?
C7 H7B . 0.9900 ?
C8 H8A . 0.9800 ?
C8 H8B . 0.9800 ?
C8 H8C . 0.9800 ?
C9 C14 . 1.396(2) ?
C9 C10 . 1.404(2) ?
C10 C11 . 1.393(2) ?
C11 C12 . 1.390(2) ?
C11 H11A . 0.9500 ?
C12 C13 . 1.383(2) ?
C12 H12A . 0.9500 ?
C13 C14 . 1.381(2) ?
C13 H13A . 0.9500 ?
C14 H14A . 0.9500 ?
C15 C16 . 1.505(3) ?
C15 H15A . 0.9900 ?
C15 H15B . 0.9900 ?
C16 H16A . 0.9800 ?
C16 H16B . 0.9800 ?
C16 H16C . 0.9800 ?
N4 N5 . 1.2896(18) ?
N4 C17 . 1.418(2) ?
N5 N6 . 1.3214(18) ?
N6 C25 . 1.403(2) ?
N6 H6N . 0.9100 ?
O3 C18 . 1.3634(19) ?
O3 C23 . 1.4380(19) ?
O4 C26 . 1.3684(19) ?
O4 C31 . 1.4327(18) ?
C17 C22 . 1.388(2) ?
C17 C18 . 1.410(2) ?
C18 C19 . 1.392(2) ?
C19 C20 . 1.389(2) ?
C19 H19A . 0.9500 ?
C20 C21 . 1.387(2) ?
C20 H20A . 0.9500 ?
C21 C22 . 1.387(2) ?
C21 H21A . 0.9500 ?
C22 H22A . 0.9500 ?
C23 C24 . 1.509(2) ?
C23 H23A . 0.9900 ?
C23 H23B . 0.9900 ?
C24 H24A . 0.9800 ?
C24 H24B . 0.9800 ?
C24 H24C . 0.9800 ?
C25 C30 . 1.391(2) ?
C25 C26 . 1.405(2) ?
C26 C27 . 1.392(2) ?
C27 C28 . 1.393(2) ?
C27 H27A . 0.9500 ?
C28 C29 . 1.382(2) ?
C28 H28A . 0.9500 ?
C29 C30 . 1.391(2) ?
C29 H29A . 0.9500 ?
C30 H30A . 0.9500 ?
C31 C32 . 1.499(2) ?
C31 H31A . 0.9900 ?
C31 H31B . 0.9900 ?
C32 H32A . 0.9800 ?
C32 H32B . 0.9800 ?
C32 H32C . 0.9800 ?

loop_
_geom_hbond_atom_site_label_D
_geom_hbond_atom_site_label_H
_geom_hbond_atom_site_label_A
_geom_hbond_site_symmetry_A
_geom_hbond_distance_DH
_geom_hbond_distance_HA
_geom_hbond_distance_DA
_geom_hbond_angle_DHA
_geom_hbond_publ_flag
N1 H1N N4 1_555 0.91 2.12 3.018(2) 170 yes
N6 H6N N3 1_555 0.91 2.11 3.008(2) 170 yes
C4 H4A Cg1 2_776 0.95 2.85 3.686(2) 147 yes
C32 H32B Cg2 2_665 0.98 2.78 3.549(3) 136 yes

loop_
_geom_torsion_atom_site_label_1
_geom_torsion_atom_site_label_2
_geom_torsion_atom_site_label_3
_geom_torsion_atom_site_label_4
_geom_torsion_site_symmetry_1
_geom_torsion_site_symmetry_2
_geom_torsion_site_symmetry_3
_geom_torsion_site_symmetry_4
_geom_torsion
_geom_torsion_publ_flag
C1 N1 N2 N3 . . . . -179.87(14) ?
N1 N2 N3 C9 . . . . -179.45(13) ?
N2 N1 C1 C6 . . . . 15.8(2) ?
N2 N1 C1 C2 . . . . -163.08(14) ?
C7 O1 C2 C3 . . . . -0.5(2) ?
C7 O1 C2 C1 . . . . 179.30(14) ?
C6 C1 C2 O1 . . . . 179.75(14) ?
N1 C1 C2 O1 . . . . -1.4(2) ?
C6 C1 C2 C3 . . . . -0.5(2) ?
N1 C1 C2 C3 . . . . 178.44(15) ?
O1 C2 C3 C4 . . . . 180.00(15) ?
C1 C2 C3 C4 . . . . 0.2(3) ?
C2 C3 C4 C5 . . . . 0.0(3) ?
C3 C4 C5 C6 . . . . 0.1(3) ?
C4 C5 C6 C1 . . . . -0.3(3) ?
N1 C1 C6 C5 . . . . -178.32(16) ?
C2 C1 C6 C5 . . . . 0.5(2) ?
C2 O1 C7 C8 . . . . 178.55(14) ?
N2 N3 C9 C14 . . . . -0.7(2) ?
N2 N3 C9 C10 . . . . -179.91(14) ?
C15 O2 C10 C11 . . . . -12.3(2) ?
C15 O2 C10 C9 . . . . 167.79(14) ?
C14 C9 C10 O2 . . . . -179.35(14) ?
N3 C9 C10 O2 . . . . -0.1(2) ?
C14 C9 C10 C11 . . . . 0.8(2) ?
N3 C9 C10 C11 . . . . 179.99(15) ?
O2 C10 C11 C12 . . . . -179.23(16) ?
C9 C10 C11 C12 . . . . 0.6(2) ?
C10 C11 C12 C13 . . . . -1.1(3) ?
C11 C12 C13 C14 . . . . 0.1(3) ?
C12 C13 C14 C9 . . . . 1.3(3) ?
C10 C9 C14 C13 . . . . -1.8(2) ?
N3 C9 C14 C13 . . . . 179.08(15) ?
C10 O2 C15 C16 . . . . -175.19(14) ?
C17 N4 N5 N6 . . . . 176.67(13) ?
N4 N5 N6 C25 . . . . 179.15(13) ?
N5 N4 C17 C22 . . . . -0.5(2) ?
N5 N4 C17 C18 . . . . -177.30(14) ?
C23 O3 C18 C19 . . . . -13.0(2) ?
C23 O3 C18 C17 . . . . 166.92(14) ?
C22 C17 C18 O3 . . . . 178.74(14) ?
N4 C17 C18 O3 . . . . -4.3(2) ?
C22 C17 C18 C19 . . . . -1.3(2) ?
N4 C17 C18 C19 . . . . 175.66(14) ?
O3 C18 C19 C20 . . . . -178.65(15) ?
C17 C18 C19 C20 . . . . 1.4(2) ?
C18 C19 C20 C21 . . . . 0.0(3) ?
C19 C20 C21 C22 . . . . -1.6(3) ?
C20 C21 C22 C17 . . . . 1.7(3) ?
C18 C17 C22 C21 . . . . -0.2(2) ?
N4 C17 C22 C21 . . . . -176.97(16) ?
C18 O3 C23 C24 . . . . -177.46(14) ?
N5 N6 C25 C30 . . . . 3.8(2) ?
N5 N6 C25 C26 . . . . -173.27(14) ?
C31 O4 C26 C27 . . . . -2.5(2) ?
C31 O4 C26 C25 . . . . 177.30(13) ?
C30 C25 C26 O4 . . . . 179.94(14) ?
N6 C25 C26 O4 . . . . -2.9(2) ?
C30 C25 C26 C27 . . . . -0.2(2) ?
N6 C25 C26 C27 . . . . 176.98(14) ?
O4 C26 C27 C28 . . . . -179.79(15) ?
C25 C26 C27 C28 . . . . 0.4(2) ?
C26 C27 C28 C29 . . . . -0.2(2) ?
C27 C28 C29 C30 . . . . -0.1(2) ?
C28 C29 C30 C25 . . . . 0.3(2) ?
N6 C25 C30 C29 . . . . -177.13(15) ?
C26 C25 C30 C29 . . . . -0.1(2) ?
C26 O4 C31 C32 . . . . 179.72(13) ?
